data_8103679
loop_
_publ_author_name
'Weitzel, H.'

_publ_section_title
;
 Kristallstrukturverfeinerung von Wolframiten und Columbiten
;
_journal_name_full
;
Zeitschrift fuer Kristallographie, Kristallgeometrie, Kristallphysik, 
Kristallchemie (-144,1977)
;
_journal_page_first 238
_journal_page_last 258
_journal_volume 144
_journal_year 1976
_chemical_formula_sum 'Nb2 Ni O6'
_chemical_name_systematic 'Ni Nb2 O6'
_space_group_IT_number 60
_symmetry_space_group_name_Hall '-P 2n 2ab'
_symmetry_space_group_name_H-M 'P b c n'
_cell_angle_alpha 90
_cell_angle_beta 90
_cell_angle_gamma 90
_cell_formula_units_Z 4
_cell_length_a 14.0217
_cell_length_b 5.6752
_cell_length_c 5.015
_cell_volume 399.073
_citation_journal_id_ASTM ZEKGAX
_cod_data_source_file Weitzel_ZEKGAX_1976_1697.cif
_cod_data_source_block Nb2Ni1O6
_cod_original_cell_volume 399.0734
_cod_original_formula_sum 'Nb2 Ni1 O6'
_cod_database_code 8103679

loop_
_symmetry_equiv_pos_as_xyz
x,y,z
-x+1/2,-y+1/2,z+1/2
x+1/2,-y+1/2,-z
-x,y,-z+1/2
-x,-y,-z
x-1/2,y-1/2,-z-1/2
-x-1/2,y-1/2,z
x,-y,z-1/2

loop_
_atom_site_label
_atom_site_type_symbol
_atom_site_fract_x
_atom_site_fract_y
_atom_site_fract_z
_atom_site_occupancy
_atom_site_U_iso_or_equiv
O1 O-2 0.0932 0.3846 0.419 1 0.0
Ni1 Ni+2 0 0.1552 0.25 1 0.0
Nb1 Nb+5 0.1587 0.3196 0.7486 1 0.0
O2 O-2 0.0862 0.1164 0.9201 1 0.0
O3 O-2 0.2594 0.1109 0.5886 1 0.0
